data_4081586
loop_
_publ_author_name
'Jourdain, Isabelle'
'Knorr, Michael'
'Strohmann, Carsten'
'Unkelbach, Christian'
'Rojo, Sa\'ul'
'G\'omez-Iglesias, Patricia'
'Villafa\~ne, Fernando'

_publ_section_title
;
 Reactivity of Silyl-Substituted Iron--Platinum Hydride Complexes toward
 Unsaturated Molecules: 4. Insertion of Fluorinated Aromatic Alkynes into
 the Platinum--Hydride Bond. Synthesis and Reactivity of Heterobimetallic
 Dimetallacylopentenone, Dimetallacyclobutene, \m-Vinylidene, and
 \m2-\s-Alkenyl Complexes
;
_journal_issue 19
_journal_name_full Organometallics
_journal_page_first 5343
_journal_paper_doi 10.1021/om4006438
_journal_volume 32
_journal_year 2013
_chemical_formula_sum 'C55 H42 F3 Fe O3 P3 Pt'
_chemical_formula_weight 1151.74
_chemical_name_systematic
; 
 ? 
;
_space_group_IT_number 14
_symmetry_cell_setting monoclinic
_symmetry_space_group_name_Hall '-P 2yn'
_symmetry_space_group_name_H-M 'P 1 21/n 1'
_atom_sites_solution_hydrogens geom
_atom_sites_solution_primary direct
_atom_sites_solution_secondary difmap
_audit_creation_method SHELXL-97
_cell_angle_alpha 90.00
_cell_angle_beta 94.070(2)
_cell_angle_gamma 90.00
_cell_formula_units_Z 4
_cell_length_a 14.8760(4)
_cell_length_b 17.1537(5)
_cell_length_c 18.3659(6)
_cell_measurement_temperature 173(2)
_cell_volume 4674.8(2)
_computing_structure_refinement 'SHELXL-97 (Sheldrick, 1997)'
_computing_structure_solution 'SHELXS-97 (Sheldrick, 1990)'
_diffrn_ambient_temperature 173(2)
_diffrn_measured_fraction_theta_full 1.000
_diffrn_measured_fraction_theta_max 1.000
_diffrn_radiation_monochromator graphite
_diffrn_radiation_source 'fine-focus sealed tube'
_diffrn_radiation_type MoK\a
_diffrn_radiation_wavelength 0.71073
_diffrn_reflns_av_R_equivalents 0.0388
_diffrn_reflns_av_sigmaI/netI 0.0359
_diffrn_reflns_limit_h_max 18
_diffrn_reflns_limit_h_min -19
_diffrn_reflns_limit_k_max 21
_diffrn_reflns_limit_k_min -21
_diffrn_reflns_limit_l_max 23
_diffrn_reflns_limit_l_min -18
_diffrn_reflns_number 38448
_diffrn_reflns_theta_full 27.00
_diffrn_reflns_theta_max 27.00
_diffrn_reflns_theta_min 2.18
_exptl_absorpt_coefficient_mu 3.459
_exptl_absorpt_correction_T_max 0.708
_exptl_absorpt_correction_T_min 0.506
_exptl_absorpt_correction_type multi-scan
_exptl_absorpt_process_details 'CrysAlis RED; Oxford Diffraction, 2009'
_exptl_crystal_density_diffrn 1.636
_exptl_crystal_density_method 'not measured'
_exptl_crystal_F_000 2288
_exptl_crystal_size_max 0.2
_exptl_crystal_size_mid 0.2
_exptl_crystal_size_min 0.1
_refine_diff_density_max 1.102
_refine_diff_density_min -0.467
_refine_diff_density_rms 0.090
_refine_ls_extinction_method none
_refine_ls_goodness_of_fit_ref 1.011
_refine_ls_hydrogen_treatment mixed
_refine_ls_matrix_type full
_refine_ls_number_parameters 599
_refine_ls_number_reflns 10181
_refine_ls_number_restraints 0
_refine_ls_restrained_S_all 1.011
_refine_ls_R_factor_all 0.0343
_refine_ls_R_factor_gt 0.0250
_refine_ls_shift/su_max 0.029
_refine_ls_shift/su_mean 0.001
_refine_ls_structure_factor_coef Fsqd
_refine_ls_weighting_details 'calc w=1/[\s^2^(Fo^2^)+(0.0241P)^2^+2.1240P] where P=(Fo^2^+2Fc^2^)/3'
_refine_ls_weighting_scheme calc
_refine_ls_wR_factor_gt 0.0525
_refine_ls_wR_factor_ref 0.0561
_reflns_number_gt 8709
_reflns_number_total 10181
_reflns_threshold_expression >2sigma(I)
_cod_data_source_file om4006438_si_002.cif
_cod_data_source_block 3e
_cod_original_sg_symbol_H-M 'P 2 1/n'
_cod_database_code 4081586

loop_
_symmetry_equiv_pos_as_xyz
'x, y, z'
'-x+1/2, y+1/2, -z+1/2'
'-x, -y, -z'
'x-1/2, -y-1/2, z-1/2'

loop_
_atom_site_label
_atom_site_type_symbol
_atom_site_fract_x
_atom_site_fract_y
_atom_site_fract_z
_atom_site_U_iso_or_equiv
_atom_site_adp_type
_atom_site_occupancy
_atom_site_symmetry_multiplicity
_atom_site_calc_flag
_atom_site_refinement_flags
C1 C 0.48781(18) 0.71848(17) 0.23375(17) 0.0219(6) Uani 1 1 d .
C2 C 0.35153(19) 0.62261(18) 0.20700(17) 0.0227(6) Uani 1 1 d .
C3 C 0.43165(18) 0.58811(17) 0.08745(17) 0.0211(6) Uani 1 1 d .
C4 C 0.27890(17) 0.74684(16) 0.04341(16) 0.0186(6) Uani 1 1 d .
C5 C 0.24770(19) 0.80343(18) -0.00614(17) 0.0251(7) Uani 1 1 d .
H5 H 0.2853 0.8466 -0.0153 0.030 Uiso 1 1 calc R
C6 C 0.1634(2) 0.7985(2) -0.04248(18) 0.0308(8) Uani 1 1 d .
H6 H 0.1435 0.8377 -0.0764 0.037 Uiso 1 1 calc R
C7 C 0.1082(2) 0.7362(2) -0.02917(19) 0.0361(8) Uani 1 1 d .
H7 H 0.0500 0.7327 -0.0538 0.043 Uiso 1 1 calc R
C8 C 0.1371(2) 0.6796(2) 0.0193(2) 0.0380(9) Uani 1 1 d .
H8 H 0.0987 0.6370 0.0284 0.046 Uiso 1 1 calc R
C9 C 0.22248(19) 0.68409(19) 0.05550(19) 0.0294(7) Uani 1 1 d .
H9 H 0.2423 0.6441 0.0886 0.035 Uiso 1 1 calc R
C10 C 0.38678(17) 0.85005(15) 0.13255(15) 0.0164(6) Uani 1 1 d .
C11 C 0.46421(19) 0.89220(18) 0.15254(18) 0.0284(7) Uani 1 1 d .
H11 H 0.5212 0.8705 0.1437 0.034 Uiso 1 1 calc R
C12 C 0.4610(2) 0.96467(18) 0.18487(18) 0.0300(7) Uani 1 1 d .
H12 H 0.5151 0.9927 0.1966 0.036 Uiso 1 1 calc R
C13 C 0.3799(2) 0.99619(18) 0.20002(18) 0.0290(7) Uani 1 1 d .
H13 H 0.3774 1.0459 0.2226 0.035 Uiso 1 1 calc R
C14 C 0.3013(2) 0.9548(2) 0.18213(19) 0.0342(8) Uani 1 1 d .
H14 H 0.2448 0.9762 0.1928 0.041 Uiso 1 1 calc R
C15 C 0.30475(19) 0.88325(19) 0.14914(18) 0.0272(7) Uani 1 1 d .
H15 H 0.2503 0.8556 0.1373 0.033 Uiso 1 1 calc R
C16 C 0.45792(16) 0.76627(16) 0.00962(15) 0.0171(6) Uani 1 1 d .
H16A H 0.4320 0.7318 -0.0297 0.021 Uiso 1 1 calc R
H16B H 0.4504 0.8207 -0.0078 0.021 Uiso 1 1 calc R
C17 C 0.60585(17) 0.72050(17) -0.06913(15) 0.0177(6) Uani 1 1 d .
C18 C 0.5805(2) 0.64640(18) -0.09301(17) 0.0269(7) Uani 1 1 d .
H18 H 0.5501 0.6128 -0.0618 0.032 Uiso 1 1 calc R
C19 C 0.5991(2) 0.6212(2) -0.16168(19) 0.0368(8) Uani 1 1 d .
H19 H 0.5811 0.5705 -0.1778 0.044 Uiso 1 1 calc R
C20 C 0.6437(2) 0.6694(2) -0.20665(19) 0.0388(9) Uani 1 1 d .
H20 H 0.6561 0.6522 -0.2541 0.047 Uiso 1 1 calc R
C21 C 0.6705(2) 0.7423(2) -0.18342(18) 0.0352(8) Uani 1 1 d .
H21 H 0.7022 0.7750 -0.2146 0.042 Uiso 1 1 calc R
C22 C 0.65158(19) 0.7687(2) -0.11478(17) 0.0277(7) Uani 1 1 d .
H22 H 0.6698 0.8195 -0.0991 0.033 Uiso 1 1 calc R
C23 C 0.62944(18) 0.84063(16) 0.04420(16) 0.0191(6) Uani 1 1 d .
C24 C 0.68761(19) 0.84831(17) 0.10621(17) 0.0235(6) Uani 1 1 d .
H24 H 0.7075 0.8032 0.1327 0.028 Uiso 1 1 calc R
C25 C 0.7170(2) 0.92165(19) 0.12990(19) 0.0306(8) Uani 1 1 d .
H25 H 0.7567 0.9265 0.1725 0.037 Uiso 1 1 calc R
C26 C 0.6887(2) 0.98707(19) 0.0917(2) 0.0363(9) Uani 1 1 d .
H26 H 0.7076 1.0372 0.1086 0.044 Uiso 1 1 calc R
C27 C 0.6328(2) 0.98019(19) 0.0287(2) 0.0355(8) Uani 1 1 d .
H27 H 0.6149 1.0255 0.0018 0.043 Uiso 1 1 calc R
C28 C 0.6026(2) 0.90766(18) 0.00467(19) 0.0293(7) Uani 1 1 d .
H28 H 0.5637 0.9033 -0.0385 0.035 Uiso 1 1 calc R
C29 C 0.79347(18) 0.60691(17) 0.01602(16) 0.0200(6) Uani 1 1 d .
C30 C 0.8070(2) 0.53930(19) -0.02359(19) 0.0334(8) Uani 1 1 d .
H30 H 0.7904 0.4902 -0.0047 0.040 Uiso 1 1 calc R
C31 C 0.8448(2) 0.5431(2) -0.0909(2) 0.0426(9) Uani 1 1 d .
H31 H 0.8524 0.4969 -0.1182 0.051 Uiso 1 1 calc R
C32 C 0.8711(2) 0.6137(2) -0.11784(19) 0.0358(8) Uani 1 1 d .
H32 H 0.8985 0.6162 -0.1629 0.043 Uiso 1 1 calc R
C33 C 0.85737(19) 0.68071(19) -0.07909(18) 0.0286(7) Uani 1 1 d .
H33 H 0.8749 0.7295 -0.0980 0.034 Uiso 1 1 calc R
C34 C 0.81831(19) 0.67816(18) -0.01283(17) 0.0245(7) Uani 1 1 d .
H34 H 0.8085 0.7251 0.0129 0.029 Uiso 1 1 calc R
C35 C 0.82276(18) 0.64867(16) 0.16844(16) 0.0190(6) Uani 1 1 d .
C36 C 0.91108(19) 0.66672(18) 0.15374(19) 0.0285(7) Uani 1 1 d .
H36 H 0.9300 0.6608 0.1057 0.034 Uiso 1 1 calc R
C37 C 0.9717(2) 0.6935(2) 0.2098(2) 0.0368(8) Uani 1 1 d .
H37 H 1.0316 0.7064 0.1996 0.044 Uiso 1 1 calc R
C38 C 0.9449(2) 0.70142(19) 0.27957(19) 0.0333(8) Uani 1 1 d .
H38 H 0.9863 0.7198 0.3175 0.040 Uiso 1 1 calc R
C39 C 0.8574(2) 0.68261(18) 0.29466(18) 0.0284(7) Uani 1 1 d .
H39 H 0.8394 0.6869 0.3431 0.034 Uiso 1 1 calc R
C40 C 0.79645(19) 0.65766(16) 0.23927(17) 0.0231(6) Uani 1 1 d .
H40 H 0.7361 0.6466 0.2496 0.028 Uiso 1 1 calc R
C41 C 0.75532(17) 0.50086(16) 0.12848(15) 0.0184(6) Uani 1 1 d .
C42 C 0.68363(19) 0.44951(17) 0.12017(16) 0.0217(6) Uani 1 1 d .
H42 H 0.6268 0.4672 0.0997 0.026 Uiso 1 1 calc R
C43 C 0.6942(2) 0.37276(18) 0.14135(18) 0.0276(7) Uani 1 1 d .
H43 H 0.6445 0.3379 0.1356 0.033 Uiso 1 1 calc R
C44 C 0.7764(2) 0.34624(18) 0.17080(19) 0.0324(8) Uani 1 1 d .
H44 H 0.7833 0.2934 0.1857 0.039 Uiso 1 1 calc R
C45 C 0.8486(2) 0.39651(19) 0.1786(2) 0.0361(8) Uani 1 1 d .
H45 H 0.9055 0.3782 0.1983 0.043 Uiso 1 1 calc R
C46 C 0.83845(19) 0.47324(18) 0.15789(19) 0.0292(7) Uani 1 1 d .
H46 H 0.8884 0.5077 0.1636 0.035 Uiso 1 1 calc R
C47 C 0.55308(17) 0.59261(16) 0.19454(15) 0.0176(6) Uani 1 1 d .
C48 C 0.57941(19) 0.54010(17) 0.24460(16) 0.0217(6) Uani 1 1 d .
C49 C 0.52812(18) 0.50704(17) 0.30384(16) 0.0206(6) Uani 1 1 d .
C50 C 0.47660(18) 0.55358(18) 0.34601(16) 0.0231(6) Uani 1 1 d .
H50 H 0.4725 0.6080 0.3367 0.028 Uiso 1 1 calc R
C51 C 0.43063(19) 0.52111(19) 0.40213(17) 0.0262(7) Uani 1 1 d .
C52 C 0.4344(2) 0.4421(2) 0.41541(18) 0.0316(8) Uani 1 1 d .
H52 H 0.4016 0.4199 0.4528 0.038 Uiso 1 1 calc R
C53 C 0.4864(2) 0.3954(2) 0.37392(18) 0.0341(8) Uani 1 1 d .
H53 H 0.4900 0.3410 0.3832 0.041 Uiso 1 1 calc R
C54 C 0.5330(2) 0.42729(18) 0.31909(17) 0.0272(7) Uani 1 1 d .
H54 H 0.5690 0.3946 0.2912 0.033 Uiso 1 1 calc R
C55 C 0.3768(2) 0.5741(2) 0.4464(2) 0.0397(9) Uani 1 1 d .
F1 F 0.42185(15) 0.63933(13) 0.46742(12) 0.0508(6) Uani 1 1 d .
F2 F 0.35316(15) 0.54059(15) 0.50786(13) 0.0609(7) Uani 1 1 d .
F3 F 0.30180(15) 0.59834(17) 0.41007(14) 0.0756(9) Uani 1 1 d .
Fe2 Fe 0.44503(2) 0.65648(2) 0.16169(2) 0.01452(8) Uani 1 1 d .
H48 H 0.642(2) 0.517(2) 0.2440(19) 0.042(10) Uiso 1 1 d .
O1 O 0.51487(16) 0.75482(13) 0.28315(13) 0.0379(6) Uani 1 1 d .
O2 O 0.29060(14) 0.60019(15) 0.23486(14) 0.0406(6) Uani 1 1 d .
O3 O 0.42181(14) 0.54343(13) 0.04143(13) 0.0341(5) Uani 1 1 d .
P1 P 0.39187(4) 0.75378(4) 0.09060(4) 0.01515(14) Uani 1 1 d .
P2 P 0.58013(4) 0.74535(4) 0.02373(4) 0.01494(14) Uani 1 1 d .
P3 P 0.74057(4) 0.60322(4) 0.10288(4) 0.01589(15) Uani 1 1 d .
Pt1 Pt 0.600224(6) 0.651234(6) 0.111866(6) 0.01400(4) Uani 1 1 d .

loop_
_atom_site_aniso_label
_atom_site_aniso_U_11
_atom_site_aniso_U_22
_atom_site_aniso_U_33
_atom_site_aniso_U_23
_atom_site_aniso_U_13
_atom_site_aniso_U_12
C1 0.0217(15) 0.0164(15) 0.0277(17) 0.0017(13) 0.0028(12) -0.0012(11)
C2 0.0196(15) 0.0213(15) 0.0273(17) 0.0015(13) 0.0030(12) -0.0014(12)
C3 0.0194(14) 0.0156(15) 0.0282(17) 0.0017(13) 0.0009(12) 0.0028(11)
C4 0.0136(13) 0.0198(15) 0.0223(15) -0.0064(12) -0.0002(11) 0.0029(11)
C5 0.0208(15) 0.0262(17) 0.0284(17) -0.0026(14) 0.0027(12) 0.0011(12)
C6 0.0257(16) 0.0350(19) 0.0305(19) -0.0058(15) -0.0062(13) 0.0132(14)
C7 0.0190(16) 0.045(2) 0.043(2) -0.0129(18) -0.0099(14) 0.0069(15)
C8 0.0196(16) 0.036(2) 0.057(3) -0.0058(18) -0.0062(15) -0.0062(14)
C9 0.0209(15) 0.0243(17) 0.042(2) 0.0007(15) -0.0042(14) -0.0013(13)
C10 0.0186(13) 0.0123(13) 0.0184(14) 0.0014(11) 0.0022(11) 0.0016(11)
C11 0.0184(15) 0.0274(18) 0.040(2) -0.0099(15) 0.0040(13) -0.0010(12)
C12 0.0299(17) 0.0225(17) 0.038(2) -0.0092(15) 0.0062(14) -0.0087(13)
C13 0.0413(18) 0.0139(15) 0.0321(19) -0.0074(13) 0.0039(15) 0.0022(13)
C14 0.0296(17) 0.0332(19) 0.040(2) -0.0118(16) 0.0068(15) 0.0099(14)
C15 0.0187(15) 0.0275(17) 0.0360(19) -0.0064(15) 0.0065(13) -0.0004(12)
C16 0.0149(13) 0.0183(14) 0.0179(14) 0.0010(12) 0.0001(11) -0.0004(11)
C17 0.0123(13) 0.0218(15) 0.0188(15) 0.0028(12) 0.0001(11) 0.0030(11)
C18 0.0340(17) 0.0234(17) 0.0230(16) 0.0029(14) 0.0006(13) 0.0042(13)
C19 0.049(2) 0.034(2) 0.0275(19) -0.0061(16) -0.0003(16) 0.0147(16)
C20 0.0333(19) 0.064(3) 0.0198(17) -0.0032(17) 0.0031(14) 0.0188(17)
C21 0.0217(16) 0.060(3) 0.0241(18) 0.0102(17) 0.0057(13) 0.0011(16)
C22 0.0183(14) 0.0395(19) 0.0249(17) 0.0045(15) -0.0003(12) -0.0034(13)
C23 0.0181(14) 0.0152(14) 0.0245(16) -0.0007(12) 0.0050(12) -0.0020(11)
C24 0.0201(14) 0.0225(16) 0.0280(17) -0.0011(14) 0.0027(12) -0.0008(12)
C25 0.0242(16) 0.0314(19) 0.0363(19) -0.0099(15) 0.0022(14) -0.0089(13)
C26 0.0344(18) 0.0196(17) 0.056(2) -0.0094(16) 0.0128(17) -0.0091(14)
C27 0.0314(18) 0.0186(17) 0.057(2) 0.0083(16) 0.0041(16) -0.0023(13)
C28 0.0263(16) 0.0218(17) 0.039(2) 0.0085(15) 0.0002(14) -0.0019(13)
C29 0.0168(14) 0.0207(15) 0.0224(15) 0.0024(12) 0.0015(11) 0.0013(11)
C30 0.0402(19) 0.0258(18) 0.035(2) -0.0026(15) 0.0115(15) -0.0018(14)
C31 0.059(2) 0.034(2) 0.037(2) -0.0093(17) 0.0193(18) -0.0004(18)
C32 0.0344(18) 0.043(2) 0.0312(19) -0.0002(17) 0.0146(15) 0.0031(16)
C33 0.0250(16) 0.0288(17) 0.0328(19) 0.0099(15) 0.0067(14) -0.0007(13)
C34 0.0208(15) 0.0220(16) 0.0309(18) 0.0006(13) 0.0031(13) 0.0043(12)
C35 0.0164(13) 0.0134(14) 0.0266(16) -0.0005(12) -0.0027(11) 0.0012(11)
C36 0.0213(15) 0.0326(19) 0.0312(18) -0.0048(14) 0.0004(13) -0.0011(13)
C37 0.0234(17) 0.043(2) 0.043(2) -0.0058(18) -0.0035(15) -0.0113(15)
C38 0.0275(17) 0.0325(19) 0.038(2) -0.0054(16) -0.0105(14) -0.0040(14)
C39 0.0324(17) 0.0251(17) 0.0271(18) -0.0052(14) -0.0018(14) 0.0021(13)
C40 0.0201(14) 0.0193(15) 0.0297(17) -0.0020(13) 0.0005(12) 0.0018(12)
C41 0.0192(14) 0.0167(15) 0.0193(15) -0.0017(12) 0.0016(11) 0.0027(11)
C42 0.0230(14) 0.0200(15) 0.0219(16) -0.0019(13) 0.0000(12) 0.0026(12)
C43 0.0329(17) 0.0169(15) 0.0327(19) -0.0022(13) 0.0000(14) -0.0055(13)
C44 0.046(2) 0.0154(16) 0.0357(19) 0.0038(14) 0.0012(15) 0.0051(14)
C45 0.0271(17) 0.0267(18) 0.053(2) 0.0035(17) -0.0081(15) 0.0084(14)
C46 0.0220(15) 0.0205(16) 0.044(2) 0.0024(15) -0.0027(14) 0.0018(12)
C47 0.0149(13) 0.0170(14) 0.0211(15) 0.0001(12) 0.0026(11) 0.0022(11)
C48 0.0187(14) 0.0217(16) 0.0248(16) 0.0011(13) 0.0020(12) 0.0028(12)
C49 0.0171(14) 0.0226(16) 0.0216(16) 0.0037(12) -0.0020(11) -0.0001(11)
C50 0.0193(14) 0.0247(16) 0.0251(16) 0.0043(13) -0.0007(12) 0.0002(12)
C51 0.0192(14) 0.0357(19) 0.0234(16) 0.0062(14) -0.0009(12) 0.0014(13)
C52 0.0305(17) 0.037(2) 0.0276(18) 0.0124(15) 0.0015(14) -0.0085(14)
C53 0.043(2) 0.0251(18) 0.033(2) 0.0088(15) -0.0004(15) -0.0048(15)
C54 0.0329(17) 0.0249(17) 0.0237(17) 0.0021(13) 0.0006(13) 0.0027(13)
C55 0.0309(18) 0.056(3) 0.033(2) 0.0074(18) 0.0079(15) 0.0073(17)
F1 0.0674(15) 0.0425(13) 0.0443(14) -0.0032(11) 0.0179(11) 0.0093(11)
F2 0.0651(15) 0.0738(17) 0.0486(14) 0.0074(13) 0.0370(12) 0.0018(13)
F3 0.0452(13) 0.116(2) 0.0649(17) -0.0152(17) -0.0030(12) 0.0471(14)
Fe2 0.01298(18) 0.01209(19) 0.0185(2) 0.00064(16) 0.00127(15) -0.00007(14)
O1 0.0532(15) 0.0291(13) 0.0303(14) -0.0067(11) -0.0054(11) -0.0113(11)
O2 0.0278(12) 0.0494(16) 0.0461(15) 0.0104(13) 0.0119(11) -0.0091(11)
O3 0.0393(13) 0.0273(13) 0.0347(14) -0.0109(11) -0.0038(10) 0.0007(10)
P1 0.0127(3) 0.0122(3) 0.0205(4) -0.0007(3) 0.0006(3) 0.0008(3)
P2 0.0134(3) 0.0133(3) 0.0181(4) 0.0011(3) 0.0005(3) -0.0006(3)
P3 0.0134(3) 0.0145(4) 0.0197(4) -0.0002(3) 0.0005(3) 0.0015(3)
Pt1 0.01199(6) 0.01298(6) 0.01701(6) 0.00158(4) 0.00082(4) 0.00102(4)

loop_
_atom_type_symbol
_atom_type_description
_atom_type_scat_dispersion_real
_atom_type_scat_dispersion_imag
_atom_type_scat_source
C C 0.0033 0.0016 'International Tables Vol C Tables 4.2.6.8 and 6.1.1.4'
H H 0.0000 0.0000 'International Tables Vol C Tables 4.2.6.8 and 6.1.1.4'
O O 0.0106 0.0060 'International Tables Vol C Tables 4.2.6.8 and 6.1.1.4'
F F 0.0171 0.0103 'International Tables Vol C Tables 4.2.6.8 and 6.1.1.4'
P P 0.1023 0.0942 'International Tables Vol C Tables 4.2.6.8 and 6.1.1.4'
Fe Fe 0.3463 0.8444 'International Tables Vol C Tables 4.2.6.8 and 6.1.1.4'
Pt Pt -1.7033 8.3905 'International Tables Vol C Tables 4.2.6.8 and 6.1.1.4'

loop_
_geom_angle_atom_site_label_1
_geom_angle_atom_site_label_2
_geom_angle_atom_site_label_3
_geom_angle
O1 C1 Fe2 175.9(3)
O2 C2 Fe2 178.6(3)
O3 C3 Fe2 178.2(3)
C5 C4 C9 117.9(3)
C5 C4 P1 121.0(2)
C9 C4 P1 121.0(2)
C6 C5 C4 121.6(3)
C7 C6 C5 119.5(3)
C8 C7 C6 120.2(3)
C7 C8 C9 120.3(3)
C4 C9 C8 120.4(3)
C11 C10 C15 116.8(3)
C11 C10 P1 121.6(2)
C15 C10 P1 121.5(2)
C10 C11 C12 122.0(3)
C13 C12 C11 120.1(3)
C12 C13 C14 119.3(3)
C15 C14 C13 120.3(3)
C14 C15 C10 121.4(3)
P2 C16 P1 115.87(15)
C18 C17 C22 119.2(3)
C18 C17 P2 116.0(2)
C22 C17 P2 124.7(2)
C19 C18 C17 120.6(3)
C20 C19 C18 119.8(3)
C21 C20 C19 120.3(3)
C20 C21 C22 120.5(3)
C21 C22 C17 119.5(3)
C24 C23 C28 119.0(3)
C24 C23 P2 118.3(2)
C28 C23 P2 122.2(2)
C23 C24 C25 120.5(3)
C26 C25 C24 120.0(3)
C25 C26 C27 120.2(3)
C26 C27 C28 120.5(3)
C27 C28 C23 119.8(3)
C30 C29 C34 118.7(3)
C30 C29 P3 120.9(2)
C34 C29 P3 120.3(2)
C29 C30 C31 120.4(3)
C32 C31 C30 120.2(3)
C33 C32 C31 119.6(3)
C32 C33 C34 121.0(3)
C33 C34 C29 120.1(3)
C36 C35 C40 119.1(3)
C36 C35 P3 124.2(2)
C40 C35 P3 116.3(2)
C35 C36 C37 119.9(3)
C38 C37 C36 120.3(3)
C37 C38 C39 120.1(3)
C40 C39 C38 120.0(3)
C39 C40 C35 120.6(3)
C42 C41 C46 118.8(3)
C42 C41 P3 120.4(2)
C46 C41 P3 120.8(2)
C43 C42 C41 120.4(3)
C44 C43 C42 120.4(3)
C45 C44 C43 119.8(3)
C44 C45 C46 120.1(3)
C45 C46 C41 120.5(3)
C48 C47 Pt1 140.3(2)
C48 C47 Fe2 140.5(2)
Pt1 C47 Fe2 79.19(10)
C47 C48 C49 128.7(3)
C50 C49 C54 118.5(3)
C50 C49 C48 121.6(3)
C54 C49 C48 119.9(3)
C49 C50 C51 120.3(3)
C52 C51 C50 120.6(3)
C52 C51 C55 121.4(3)
C50 C51 C55 118.0(3)
C51 C52 C53 119.4(3)
C54 C53 C52 120.4(3)
C53 C54 C49 120.9(3)
F3 C55 F2 107.3(3)
F3 C55 F1 105.5(3)
F2 C55 F1 105.7(3)
F3 C55 C51 112.5(3)
F2 C55 C51 112.5(3)
F1 C55 C51 112.9(3)
C2 Fe2 C1 95.62(14)
C2 Fe2 C3 95.39(13)
C1 Fe2 C3 165.40(13)
C2 Fe2 C47 108.64(12)
C1 Fe2 C47 82.30(12)
C3 Fe2 C47 85.12(12)
C2 Fe2 P1 105.27(10)
C1 Fe2 P1 94.67(10)
C3 Fe2 P1 91.63(9)
C47 Fe2 P1 146.09(8)
C2 Fe2 Pt1 157.12(10)
C1 Fe2 Pt1 90.17(9)
C3 Fe2 Pt1 76.04(9)
C47 Fe2 Pt1 50.19(8)
P1 Fe2 Pt1 96.26(2)
C10 P1 C4 101.16(12)
C10 P1 C16 105.92(13)
C4 P1 C16 98.52(12)
C10 P1 Fe2 116.97(10)
C4 P1 Fe2 120.13(10)
C16 P1 Fe2 111.75(9)
C23 P2 C17 107.14(13)
C23 P2 C16 103.41(13)
C17 P2 C16 100.55(12)
C23 P2 Pt1 117.17(10)
C17 P2 Pt1 118.06(9)
C16 P2 Pt1 108.23(9)
C41 P3 C35 100.24(13)
C41 P3 C29 101.91(13)
C35 P3 C29 104.51(13)
C41 P3 Pt1 115.21(9)
C35 P3 Pt1 111.99(9)
C29 P3 Pt1 120.50(9)
C47 Pt1 P3 104.41(8)
C47 Pt1 P2 149.31(8)
P3 Pt1 P2 106.26(2)
C47 Pt1 Fe2 50.62(7)
P3 Pt1 Fe2 154.83(2)
P2 Pt1 Fe2 98.798(19)

loop_
_geom_bond_atom_site_label_1
_geom_bond_atom_site_label_2
_geom_bond_distance
C1 O1 1.150(3)
C1 Fe2 1.780(3)
C2 O2 1.139(3)
C2 Fe2 1.769(3)
C3 O3 1.143(3)
C3 Fe2 1.799(3)
C4 C5 1.388(4)
C4 C9 1.393(4)
C4 P1 1.839(3)
C5 C6 1.381(4)
C6 C7 1.379(5)
C7 C8 1.366(5)
C8 C9 1.394(4)
C10 C11 1.387(4)
C10 C15 1.400(4)
C10 P1 1.826(3)
C11 C12 1.380(4)
C12 C13 1.368(4)
C13 C14 1.387(4)
C14 C15 1.372(4)
C16 P2 1.853(3)
C16 P1 1.852(3)
C17 C18 1.388(4)
C17 C22 1.390(4)
C17 P2 1.825(3)
C18 C19 1.380(4)
C19 C20 1.373(5)
C20 C21 1.371(5)
C21 C22 1.387(4)
C23 C24 1.387(4)
C23 C28 1.403(4)
C23 P2 1.820(3)
C24 C25 1.392(4)
C25 C26 1.374(5)
C26 C27 1.380(5)
C27 C28 1.385(4)
C29 C30 1.391(4)
C29 C34 1.392(4)
C29 P3 1.829(3)
C30 C31 1.396(5)
C31 C32 1.375(5)
C32 C33 1.374(5)
C33 C34 1.386(4)
C35 C36 1.395(4)
C35 C40 1.394(4)
C35 P3 1.828(3)
C36 C37 1.397(4)
C37 C38 1.376(5)
C38 C39 1.387(4)
C39 C40 1.382(4)
C41 C42 1.383(4)
C41 C46 1.397(4)
C41 P3 1.827(3)
C42 C43 1.379(4)
C43 C44 1.379(4)
C44 C45 1.376(5)
C45 C46 1.375(4)
C47 C48 1.326(4)
C47 Pt1 1.990(3)
C47 Fe2 2.003(3)
C48 C49 1.485(4)
C49 C50 1.382(4)
C49 C54 1.397(4)
C50 C51 1.393(4)
C51 C52 1.378(4)
C51 C55 1.490(5)
C52 C53 1.379(5)
C53 C54 1.376(4)
C55 F3 1.326(4)
C55 F2 1.337(4)
C55 F1 1.346(4)
Fe2 P1 2.2292(8)
Fe2 Pt1 2.5446(4)
P2 Pt1 2.2906(7)
P3 Pt1 2.2613(7)
